data_4501711
loop_
_publ_author_name
'Chatterjee, Tanmay'
'Sarma, Monima'
'Das, Samar K.'

_publ_section_title
;
 Supramolecular Architectures from Ammonium-Crown Ether Inclusion
 Complexes in Polyoxometalate Association: Synthesis, Structure, and
 Spectroscopy
;
_journal_issue 7
_journal_name_full 'Crystal Growth &amp; Design'
_journal_page_first 3149
_journal_paper_doi 10.1021/cg100292u
_journal_volume 10
_journal_year 2010
_chemical_formula_moiety '2(C20 H36 O6), Mo6 O19, 2(H4 N)'
_chemical_formula_sum 'C40 H80 Mo6 N2 O31'
_chemical_formula_weight 1660.70
_chemical_name_systematic ?
_space_group_IT_number 14
_symmetry_cell_setting monoclinic
_symmetry_space_group_name_Hall '-P 2yn'
_symmetry_space_group_name_H-M 'P 1 21/n 1'
_atom_sites_solution_hydrogens geom
_atom_sites_solution_primary direct
_atom_sites_solution_secondary difmap
_audit_creation_method SHELXL-97
_cell_angle_alpha 90.00
_cell_angle_beta 104.5980(10)
_cell_angle_gamma 90.00
_cell_formula_units_Z 2
_cell_length_a 12.3773(6)
_cell_length_b 12.1057(6)
_cell_length_c 20.1711(9)
_cell_measurement_reflns_used 8197
_cell_measurement_temperature 100(2)
_cell_measurement_theta_max 28.27
_cell_measurement_theta_min 2.21
_cell_volume 2924.8(2)
_computing_cell_refinement 'Bruker SMART'
_computing_data_collection 'Bruker SMART'
_computing_data_reduction 'Bruker SAINT'
_computing_molecular_graphics 'Bruker SHELXTL'
_computing_publication_material 'Bruker SHELXTL'
_computing_structure_refinement 'SHELXL-97 (Sheldrick, 1997)'
_computing_structure_solution 'SHELXS-97 (Sheldrick, 1990)'
_diffrn_ambient_temperature 100(2)
_diffrn_measured_fraction_theta_full 1.000
_diffrn_measured_fraction_theta_max 1.000
_diffrn_measurement_device_type 'CCD Area Detector'
_diffrn_measurement_method 'Phi and Omega Scan'
_diffrn_radiation_monochromator graphite
_diffrn_radiation_source 'fine-focus sealed tube'
_diffrn_radiation_type MoK\a
_diffrn_radiation_wavelength 0.71073
_diffrn_reflns_av_R_equivalents 0.0271
_diffrn_reflns_av_sigmaI/netI 0.0195
_diffrn_reflns_limit_h_max 14
_diffrn_reflns_limit_h_min -14
_diffrn_reflns_limit_k_max 14
_diffrn_reflns_limit_k_min -14
_diffrn_reflns_limit_l_max 23
_diffrn_reflns_limit_l_min -23
_diffrn_reflns_number 27485
_diffrn_reflns_theta_full 25.00
_diffrn_reflns_theta_max 25.00
_diffrn_reflns_theta_min 1.76
_exptl_absorpt_coefficient_mu 1.337
_exptl_absorpt_correction_T_max 0.8891
_exptl_absorpt_correction_T_min 0.6742
_exptl_absorpt_correction_type multi-scan
_exptl_absorpt_process_details 'Bruker Sadabs'
_exptl_crystal_colour Yellow
_exptl_crystal_density_diffrn 1.886
_exptl_crystal_density_method 'not measured'
_exptl_crystal_description Plate
_exptl_crystal_F_000 1668
_exptl_crystal_size_max 0.32
_exptl_crystal_size_mid 0.28
_exptl_crystal_size_min 0.09
_refine_diff_density_max 0.395
_refine_diff_density_min -0.329
_refine_diff_density_rms 0.081
_refine_ls_extinction_method none
_refine_ls_goodness_of_fit_ref 1.110
_refine_ls_hydrogen_treatment mixed
_refine_ls_matrix_type full
_refine_ls_number_parameters 374
_refine_ls_number_reflns 5158
_refine_ls_number_restraints 0
_refine_ls_restrained_S_all 1.110
_refine_ls_R_factor_all 0.0234
_refine_ls_R_factor_gt 0.0218
_refine_ls_shift/su_max 0.001
_refine_ls_shift/su_mean 0.000
_refine_ls_structure_factor_coef Fsqd
_refine_ls_weighting_details 'calc w=1/[\s^2^(Fo^2^)+(0.0221P)^2^+2.7743P] where P=(Fo^2^+2Fc^2^)/3'
_refine_ls_weighting_scheme calc
_refine_ls_wR_factor_gt 0.0513
_refine_ls_wR_factor_ref 0.0522
_reflns_number_gt 4949
_reflns_number_total 5158
_reflns_threshold_expression >2sigma(I)
_cod_data_source_file cg100292u_si_002.cif
_cod_data_source_block NH4-DC18C6-Mo6
_cod_depositor_comments
;
The following automatic conversions were performed:

'_symmetry_cell_setting' value 'Monoclinic' changed to 'monoclinic'
according to /home/saulius/struct/CIF-dictionaries/cif_core.dic
dictionary named 'cif_core.dic' version 2.4.2 from
2011-04-26.

'_exptl_absorpt_correction_type' value 'Multi-Scan'
changed to 'multi-scan' according to
/home/saulius/struct/CIF-dictionaries/cif_core.dic dictionary named
'cif_core.dic' version 2.4.2 from 2011-04-26.

Automatic conversion script
Id: cif_fix_values 1715 2011-07-08 13:25:40Z adriana 
;
_cod_original_sg_symbol_Hall '-P 2yn '
_cod_original_sg_symbol_H-M P2(1)/n
_cod_database_code 4501711

loop_
_symmetry_equiv_pos_as_xyz
'x, y, z'
'-x+1/2, y+1/2, -z+1/2'
'-x, -y, -z'
'x-1/2, -y-1/2, z-1/2'

loop_
_atom_site_label
_atom_site_type_symbol
_atom_site_fract_x
_atom_site_fract_y
_atom_site_fract_z
_atom_site_U_iso_or_equiv
_atom_site_adp_type
_atom_site_occupancy
_atom_site_symmetry_multiplicity
_atom_site_calc_flag
_atom_site_refinement_flags
C1 C 0.5023(2) 0.1754(2) 1.03501(12) 0.0187(5) Uani 1 1 d .
H1 H 0.4364 0.1347 1.0401 0.022 Uiso 1 1 calc R
C2 C 0.6047(2) 0.1041(2) 1.06262(13) 0.0209(5) Uani 1 1 d .
H2A H 0.6702 0.1412 1.0554 0.025 Uiso 1 1 calc R
H2B H 0.5963 0.0346 1.0379 0.025 Uiso 1 1 calc R
C3 C 0.6207(2) 0.0815(2) 1.13889(14) 0.0249(6) Uani 1 1 d .
H3A H 0.6901 0.0417 1.1562 0.030 Uiso 1 1 calc R
H3B H 0.5603 0.0351 1.1453 0.030 Uiso 1 1 calc R
C4 C 0.6233(2) 0.1882(2) 1.17961(13) 0.0252(6) Uani 1 1 d .
H4A H 0.6276 0.1707 1.2271 0.030 Uiso 1 1 calc R
H4B H 0.6891 0.2307 1.1780 0.030 Uiso 1 1 calc R
C5 C 0.5188(2) 0.2565(2) 1.14991(13) 0.0238(5) Uani 1 1 d .
H5A H 0.5220 0.3245 1.1757 0.029 Uiso 1 1 calc R
H5B H 0.4534 0.2156 1.1539 0.029 Uiso 1 1 calc R
C6 C 0.5092(2) 0.2835(2) 1.07460(13) 0.0203(5) Uani 1 1 d .
H6 H 0.4419 0.3276 1.0562 0.024 Uiso 1 1 calc R
C7 C 0.6208(2) 0.4481(2) 1.09534(13) 0.0211(5) Uani 1 1 d .
H7A H 0.6226 0.4433 1.1436 0.025 Uiso 1 1 calc R
H7B H 0.5596 0.4962 1.0732 0.025 Uiso 1 1 calc R
C8 C 0.7288(2) 0.4934(2) 1.08673(12) 0.0198(5) Uani 1 1 d .
H8A H 0.7488 0.5590 1.1148 0.024 Uiso 1 1 calc R
H8B H 0.7875 0.4391 1.1016 0.024 Uiso 1 1 calc R
C9 C 0.8185(2) 0.5671(2) 1.00613(13) 0.0242(6) Uani 1 1 d .
H9A H 0.8776 0.5124 1.0164 0.029 Uiso 1 1 calc R
H9B H 0.8411 0.6293 1.0368 0.029 Uiso 1 1 calc R
C10 C 0.8002(2) 0.6049(2) 0.93321(13) 0.0256(6) Uani 1 1 d .
H10A H 0.7376 0.6556 0.9216 0.031 Uiso 1 1 calc R
H10B H 0.8661 0.6428 0.9272 0.031 Uiso 1 1 calc R
C11 C 0.7577(2) 0.5340(2) 0.81805(12) 0.0200(5) Uani 1 1 d .
H11 H 0.6908 0.5801 0.8034 0.024 Uiso 1 1 calc R
C12 C 0.8564(2) 0.5907(2) 0.79882(13) 0.0222(5) Uani 1 1 d .
H12A H 0.8384 0.6030 0.7497 0.027 Uiso 1 1 calc R
H12B H 0.8701 0.6619 0.8214 0.027 Uiso 1 1 calc R
C13 C 0.9610(2) 0.5194(2) 0.82011(13) 0.0247(6) Uani 1 1 d .
H13A H 1.0219 0.5551 0.8062 0.030 Uiso 1 1 calc R
H13B H 0.9823 0.5120 0.8696 0.030 Uiso 1 1 calc R
C14 C 0.9408(2) 0.4052(2) 0.78746(14) 0.0247(6) Uani 1 1 d .
H14A H 1.0063 0.3597 0.8046 0.030 Uiso 1 1 calc R
H14B H 0.9293 0.4121 0.7383 0.030 Uiso 1 1 calc R
C15 C 0.8390(2) 0.3485(2) 0.80276(13) 0.0231(5) Uani 1 1 d .
H15A H 0.8244 0.2795 0.7776 0.028 Uiso 1 1 calc R
H15B H 0.8544 0.3318 0.8513 0.028 Uiso 1 1 calc R
C16 C 0.73736(19) 0.4226(2) 0.78241(12) 0.0180(5) Uani 1 1 d .
H16 H 0.7206 0.4349 0.7328 0.022 Uiso 1 1 calc R
C17 C 0.5387(2) 0.4109(2) 0.76615(13) 0.0234(6) Uani 1 1 d .
H17A H 0.5341 0.4284 0.7186 0.028 Uiso 1 1 calc R
H17B H 0.5281 0.4785 0.7896 0.028 Uiso 1 1 calc R
C18 C 0.4502(2) 0.3286(2) 0.77055(13) 0.0264(6) Uani 1 1 d .
H18A H 0.3781 0.3535 0.7433 0.032 Uiso 1 1 calc R
H18B H 0.4667 0.2578 0.7528 0.032 Uiso 1 1 calc R
C19 C 0.3800(2) 0.2271(2) 0.85071(13) 0.0231(5) Uani 1 1 d .
H19A H 0.4082 0.1590 0.8360 0.028 Uiso 1 1 calc R
H19B H 0.3039 0.2376 0.8237 0.028 Uiso 1 1 calc R
C20 C 0.3819(2) 0.2196(2) 0.92504(13) 0.0233(5) Uani 1 1 d .
H20A H 0.3597 0.2897 0.9408 0.028 Uiso 1 1 calc R
H20B H 0.3299 0.1634 0.9318 0.028 Uiso 1 1 calc R
Mo1 Mo 0.955332(17) 0.158123(17) 1.050982(11) 0.01723(6) Uani 1 1 d .
Mo2 Mo 1.051447(16) 0.105968(17) 0.916502(10) 0.01666(6) Uani 1 1 d .
Mo3 Mo 0.818208(16) -0.009452(16) 0.931498(10) 0.01455(6) Uani 1 1 d .
N1 N 0.67430(19) 0.31407(19) 0.93710(12) 0.0172(4) Uani 1 1 d .
O1 O 0.91827(15) 0.27757(15) 1.08191(10) 0.0308(4) Uani 1 1 d .
O2 O 0.90696(13) 0.04925(14) 1.10113(8) 0.0193(4) Uani 1 1 d .
O3 O 1.10530(13) 0.13696(13) 1.09764(8) 0.0187(4) Uani 1 1 d .
O4 O 0.82112(13) 0.12859(13) 0.97572(8) 0.0174(3) Uani 1 1 d .
O5 O 1.10159(14) 0.17684(15) 0.85882(9) 0.0278(4) Uani 1 1 d .
O6 O 1.19420(13) 0.08790(13) 0.99348(8) 0.0184(4) Uani 1 1 d .
O7 O 0.90651(13) 0.07124(14) 0.87341(8) 0.0184(4) Uani 1 1 d .
O8 O 1.01403(13) 0.21252(13) 0.97273(9) 0.0194(4) Uani 1 1 d .
O9 O 0.68981(14) -0.01404(15) 0.87781(9) 0.0233(4) Uani 1 1 d .
O10 O 1.0000 0.0000 1.0000 0.0126(4) Uani 1 2 d S
O11 O 0.49261(13) 0.19203(14) 0.96316(8) 0.0192(4) Uani 1 1 d .
O12 O 0.60534(14) 0.34097(13) 1.06496(9) 0.0201(4) Uani 1 1 d .
O13 O 0.71782(14) 0.52048(13) 1.01636(8) 0.0189(4) Uani 1 1 d .
O14 O 0.77802(14) 0.51044(13) 0.88998(8) 0.0202(4) Uani 1 1 d .
O15 O 0.64491(13) 0.36416(14) 0.79743(8) 0.0196(4) Uani 1 1 d .
O16 O 0.44737(13) 0.31752(14) 0.84035(8) 0.0196(4) Uani 1 1 d .
H1N H 0.727(3) 0.267(3) 0.9511(15) 0.030(8) Uiso 1 1 d .
H3N H 0.662(3) 0.333(3) 0.892(2) 0.050(10) Uiso 1 1 d .
H2N H 0.613(3) 0.287(3) 0.9424(17) 0.048(10) Uiso 1 1 d .
H4N H 0.687(2) 0.371(3) 0.9605(16) 0.033(9) Uiso 1 1 d .

loop_
_atom_site_aniso_label
_atom_site_aniso_U_11
_atom_site_aniso_U_22
_atom_site_aniso_U_33
_atom_site_aniso_U_23
_atom_site_aniso_U_13
_atom_site_aniso_U_12
C1 0.0159(12) 0.0182(12) 0.0231(13) 0.0039(10) 0.0068(10) -0.0012(10)
C2 0.0188(12) 0.0163(12) 0.0272(14) 0.0018(10) 0.0052(10) 0.0003(10)
C3 0.0211(13) 0.0204(13) 0.0326(15) 0.0074(11) 0.0056(11) 0.0009(10)
C4 0.0234(14) 0.0286(14) 0.0237(14) 0.0051(11) 0.0064(11) -0.0037(11)
C5 0.0244(13) 0.0226(13) 0.0275(14) 0.0018(11) 0.0125(11) -0.0015(11)
C6 0.0171(12) 0.0204(13) 0.0254(13) 0.0042(10) 0.0093(10) 0.0015(10)
C7 0.0270(14) 0.0158(12) 0.0228(13) -0.0007(10) 0.0103(11) -0.0012(10)
C8 0.0238(13) 0.0164(12) 0.0188(12) -0.0019(10) 0.0048(10) -0.0005(10)
C9 0.0237(13) 0.0259(14) 0.0250(14) -0.0064(11) 0.0095(11) -0.0103(11)
C10 0.0321(15) 0.0220(14) 0.0271(14) -0.0073(11) 0.0157(12) -0.0097(11)
C11 0.0190(13) 0.0206(13) 0.0210(13) 0.0016(10) 0.0059(10) 0.0009(10)
C12 0.0249(13) 0.0208(13) 0.0221(13) 0.0018(10) 0.0080(11) -0.0027(10)
C13 0.0197(13) 0.0315(15) 0.0237(13) 0.0021(11) 0.0067(11) -0.0034(11)
C14 0.0207(13) 0.0311(15) 0.0237(14) 0.0019(11) 0.0078(11) 0.0053(11)
C15 0.0258(14) 0.0215(13) 0.0231(13) -0.0021(11) 0.0082(11) 0.0021(10)
C16 0.0174(12) 0.0205(12) 0.0173(12) 0.0007(10) 0.0066(10) -0.0024(10)
C17 0.0183(13) 0.0323(15) 0.0180(13) 0.0069(11) 0.0015(10) -0.0018(11)
C18 0.0227(14) 0.0350(15) 0.0201(13) -0.0006(11) 0.0029(11) -0.0072(11)
C19 0.0189(13) 0.0207(13) 0.0274(14) 0.0025(11) 0.0019(10) -0.0053(10)
C20 0.0171(12) 0.0235(13) 0.0291(14) 0.0076(11) 0.0056(10) -0.0005(10)
Mo1 0.01580(11) 0.01406(11) 0.02186(12) -0.00514(8) 0.00481(9) 0.00082(8)
Mo2 0.01402(11) 0.01900(12) 0.01743(11) 0.00427(8) 0.00488(8) -0.00182(8)
Mo3 0.01114(11) 0.01717(11) 0.01489(11) -0.00070(8) 0.00244(8) -0.00123(8)
N1 0.0155(11) 0.0150(11) 0.0207(12) 0.0009(10) 0.0040(9) 0.0002(9)
O1 0.0279(10) 0.0223(10) 0.0413(11) -0.0133(8) 0.0073(9) 0.0040(8)
O2 0.0155(8) 0.0271(9) 0.0163(8) -0.0024(7) 0.0057(7) 0.0017(7)
O3 0.0161(8) 0.0188(8) 0.0203(9) -0.0062(7) 0.0030(7) -0.0028(7)
O4 0.0149(8) 0.0174(8) 0.0196(9) 0.0002(7) 0.0042(7) 0.0022(7)
O5 0.0205(9) 0.0359(11) 0.0281(10) 0.0134(8) 0.0079(8) -0.0028(8)
O6 0.0140(8) 0.0204(9) 0.0214(9) 0.0027(7) 0.0052(7) -0.0023(7)
O7 0.0157(8) 0.0231(9) 0.0159(8) 0.0028(7) 0.0032(7) 0.0004(7)
O8 0.0178(8) 0.0127(8) 0.0271(9) 0.0028(7) 0.0044(7) -0.0018(7)
O9 0.0154(9) 0.0321(10) 0.0209(9) -0.0013(8) 0.0019(7) -0.0016(7)
O10 0.0105(11) 0.0136(11) 0.0138(11) -0.0006(9) 0.0036(9) -0.0009(8)
O11 0.0162(8) 0.0208(9) 0.0210(9) 0.0033(7) 0.0050(7) -0.0010(7)
O12 0.0220(9) 0.0140(8) 0.0278(9) -0.0014(7) 0.0125(7) -0.0025(7)
O13 0.0194(9) 0.0195(9) 0.0188(9) 0.0005(7) 0.0063(7) -0.0042(7)
O14 0.0256(9) 0.0155(8) 0.0207(9) -0.0025(7) 0.0081(7) -0.0045(7)
O15 0.0183(9) 0.0209(9) 0.0195(9) 0.0022(7) 0.0045(7) -0.0030(7)
O16 0.0195(9) 0.0196(9) 0.0195(9) 0.0003(7) 0.0048(7) -0.0044(7)

loop_
_atom_type_symbol
_atom_type_description
_atom_type_scat_dispersion_real
_atom_type_scat_dispersion_imag
_atom_type_scat_source
C C 0.0033 0.0016 'International Tables Vol C Tables 4.2.6.8 and 6.1.1.4'
H H 0.0000 0.0000 'International Tables Vol C Tables 4.2.6.8 and 6.1.1.4'
N N 0.0061 0.0033 'International Tables Vol C Tables 4.2.6.8 and 6.1.1.4'
O O 0.0106 0.0060 'International Tables Vol C Tables 4.2.6.8 and 6.1.1.4'
Mo Mo -1.6832 0.6857 'International Tables Vol C Tables 4.2.6.8 and 6.1.1.4'

loop_
_geom_angle_atom_site_label_1
_geom_angle_atom_site_label_2
_geom_angle_atom_site_label_3
_geom_angle
_geom_angle_site_symmetry_1
_geom_angle_site_symmetry_3
O11 C1 C2 107.40(19) . .
O11 C1 C6 112.83(19) . .
C2 C1 C6 111.4(2) . .
O11 C1 H1 108.4 . .
C2 C1 H1 108.4 . .
C6 C1 H1 108.4 . .
C1 C2 C3 110.9(2) . .
C1 C2 H2A 109.5 . .
C3 C2 H2A 109.5 . .
C1 C2 H2B 109.5 . .
C3 C2 H2B 109.5 . .
H2A C2 H2B 108.1 . .
C2 C3 C4 111.7(2) . .
C2 C3 H3A 109.3 . .
C4 C3 H3A 109.3 . .
C2 C3 H3B 109.3 . .
C4 C3 H3B 109.3 . .
H3A C3 H3B 107.9 . .
C5 C4 C3 110.3(2) . .
C5 C4 H4A 109.6 . .
C3 C4 H4A 109.6 . .
C5 C4 H4B 109.6 . .
C3 C4 H4B 109.6 . .
H4A C4 H4B 108.1 . .
C4 C5 C6 110.6(2) . .
C4 C5 H5A 109.5 . .
C6 C5 H5A 109.5 . .
C4 C5 H5B 109.5 . .
C6 C5 H5B 109.5 . .
H5A C5 H5B 108.1 . .
O12 C6 C1 106.53(18) . .
O12 C6 C5 112.3(2) . .
C1 C6 C5 108.5(2) . .
O12 C6 H6 109.8 . .
C1 C6 H6 109.8 . .
C5 C6 H6 109.8 . .
O12 C7 C8 108.12(19) . .
O12 C7 H7A 110.1 . .
C8 C7 H7A 110.1 . .
O12 C7 H7B 110.1 . .
C8 C7 H7B 110.1 . .
H7A C7 H7B 108.4 . .
O13 C8 C7 109.6(2) . .
O13 C8 H8A 109.7 . .
C7 C8 H8A 109.7 . .
O13 C8 H8B 109.7 . .
C7 C8 H8B 109.7 . .
H8A C8 H8B 108.2 . .
O13 C9 C10 109.9(2) . .
O13 C9 H9A 109.7 . .
C10 C9 H9A 109.7 . .
O13 C9 H9B 109.7 . .
C10 C9 H9B 109.7 . .
H9A C9 H9B 108.2 . .
O14 C10 C9 108.3(2) . .
O14 C10 H10A 110.0 . .
C9 C10 H10A 110.0 . .
O14 C10 H10B 110.0 . .
C9 C10 H10B 110.0 . .
H10A C10 H10B 108.4 . .
O14 C11 C16 105.51(19) . .
O14 C11 C12 113.3(2) . .
C16 C11 C12 109.0(2) . .
O14 C11 H11 109.6 . .
C16 C11 H11 109.6 . .
C12 C11 H11 109.6 . .
C13 C12 C11 110.5(2) . .
C13 C12 H12A 109.6 . .
C11 C12 H12A 109.6 . .
C13 C12 H12B 109.6 . .
C11 C12 H12B 109.6 . .
H12A C12 H12B 108.1 . .
C14 C13 C12 110.8(2) . .
C14 C13 H13A 109.5 . .
C12 C13 H13A 109.5 . .
C14 C13 H13B 109.5 . .
C12 C13 H13B 109.5 . .
H13A C13 H13B 108.1 . .
C13 C14 C15 111.9(2) . .
C13 C14 H14A 109.2 . .
C15 C14 H14A 109.2 . .
C13 C14 H14B 109.2 . .
C15 C14 H14B 109.2 . .
H14A C14 H14B 107.9 . .
C16 C15 C14 110.4(2) . .
C16 C15 H15A 109.6 . .
C14 C15 H15A 109.6 . .
C16 C15 H15B 109.6 . .
C14 C15 H15B 109.6 . .
H15A C15 H15B 108.1 . .
O15 C16 C15 107.59(19) . .
O15 C16 C11 112.45(19) . .
C15 C16 C11 111.7(2) . .
O15 C16 H16 108.3 . .
C15 C16 H16 108.3 . .
C11 C16 H16 108.3 . .
O15 C17 C18 108.4(2) . .
O15 C17 H17A 110.0 . .
C18 C17 H17A 110.0 . .
O15 C17 H17B 110.0 . .
C18 C17 H17B 110.0 . .
H17A C17 H17B 108.4 . .
O16 C18 C17 108.7(2) . .
O16 C18 H18A 109.9 . .
C17 C18 H18A 109.9 . .
O16 C18 H18B 109.9 . .
C17 C18 H18B 109.9 . .
H18A C18 H18B 108.3 . .
O16 C19 C20 109.4(2) . .
O16 C19 H19A 109.8 . .
C20 C19 H19A 109.8 . .
O16 C19 H19B 109.8 . .
C20 C19 H19B 109.8 . .
H19A C19 H19B 108.3 . .
O11 C20 C19 108.9(2) . .
O11 C20 H20A 109.9 . .
C19 C20 H20A 109.9 . .
O11 C20 H20B 109.9 . .
C19 C20 H20B 109.9 . .
H20A C20 H20B 108.3 . .
O1 Mo1 O2 104.67(9) . .
O1 Mo1 O3 105.01(8) . .
O2 Mo1 O3 92.53(7) . .
O1 Mo1 O4 100.65(8) . .
O2 Mo1 O4 88.05(7) . .
O3 Mo1 O4 153.28(7) . .
O1 Mo1 O8 101.30(8) . .
O2 Mo1 O8 153.43(7) . .
O3 Mo1 O8 86.03(7) . .
O4 Mo1 O8 81.74(7) . .
O1 Mo1 O10 175.44(7) . .
O2 Mo1 O10 78.43(5) . .
O3 Mo1 O10 78.00(5) . .
O4 Mo1 O10 75.95(5) . .
O8 Mo1 O10 75.32(5) . .
O5 Mo2 O7 106.02(8) . .
O5 Mo2 O8 105.11(9) . .
O7 Mo2 O8 94.83(7) . .
O5 Mo2 O2 101.49(8) . 3_757
O7 Mo2 O2 88.01(7) . 3_757
O8 Mo2 O2 151.28(7) . 3_757
O5 Mo2 O6 100.39(8) . .
O7 Mo2 O6 152.66(7) . .
O8 Mo2 O6 84.91(7) . .
O2 Mo2 O6 79.82(7) 3_757 .
O5 Mo2 O10 174.20(6) . .
O7 Mo2 O10 78.67(5) . .
O8 Mo2 O10 77.57(5) . .
O2 Mo2 O10 75.00(5) 3_757 .
O6 Mo2 O10 74.57(4) . .
O9 Mo3 O6 104.66(8) . 3_757
O9 Mo3 O4 103.61(8) . .
O6 Mo3 O4 93.69(7) 3_757 .
O9 Mo3 O3 103.19(8) . 3_757
O6 Mo3 O3 89.25(7) 3_757 3_757
O4 Mo3 O3 151.32(7) . 3_757
O9 Mo3 O7 101.64(7) . .
O6 Mo3 O7 153.35(7) 3_757 .
O4 Mo3 O7 84.18(7) . .
O3 Mo3 O7 80.63(7) 3_757 .
O9 Mo3 O10 176.46(6) . .
O6 Mo3 O10 78.71(5) 3_757 .
O4 Mo3 O10 77.05(5) . .
O3 Mo3 O10 75.58(5) 3_757 .
O7 Mo3 O10 74.92(4) . .
H1N N1 H3N 114(3) . .
H1N N1 H2N 109(3) . .
H3N N1 H2N 107(3) . .
H1N N1 H4N 110(3) . .
H3N N1 H4N 109(3) . .
H2N N1 H4N 107(3) . .
Mo1 O2 Mo2 115.97(8) . 3_757
Mo1 O3 Mo3 116.44(8) . 3_757
Mo3 O4 Mo1 115.72(8) . .
Mo3 O6 Mo2 116.56(8) 3_757 .
Mo2 O7 Mo3 116.03(8) . .
Mo2 O8 Mo1 116.67(8) . .
Mo1 O10 Mo1 180.0 . 3_757
Mo1 O10 Mo3 90.057(7) . .
Mo1 O10 Mo3 89.944(7) 3_757 .
Mo1 O10 Mo3 89.943(7) . 3_757
Mo1 O10 Mo3 90.056(7) 3_757 3_757
Mo3 O10 Mo3 179.998(10) . 3_757
Mo1 O10 Mo2 89.699(8) . 3_757
Mo1 O10 Mo2 90.298(8) 3_757 3_757
Mo3 O10 Mo2 90.151(7) . 3_757
Mo3 O10 Mo2 89.848(7) 3_757 3_757
Mo1 O10 Mo2 90.301(8) . .
Mo1 O10 Mo2 89.701(8) 3_757 .
Mo3 O10 Mo2 89.850(7) . .
Mo3 O10 Mo2 90.152(7) 3_757 .
Mo2 O10 Mo2 180.0 3_757 .
C20 O11 C1 113.54(18) . .
C7 O12 C6 114.16(18) . .
C9 O13 C8 111.47(18) . .
C10 O14 C11 114.65(18) . .
C17 O15 C16 113.91(18) . .
C19 O16 C18 112.27(18) . .

loop_
_geom_bond_atom_site_label_1
_geom_bond_atom_site_label_2
_geom_bond_distance
_geom_bond_site_symmetry_2
C1 O11 1.438(3) .
C1 C2 1.519(3) .
C1 C6 1.523(3) .
C1 H1 0.9800 .
C2 C3 1.526(4) .
C2 H2A 0.9700 .
C2 H2B 0.9700 .
C3 C4 1.527(4) .
C3 H3A 0.9700 .
C3 H3B 0.9700 .
C4 C5 1.525(4) .
C4 H4A 0.9700 .
C4 H4B 0.9700 .
C5 C6 1.529(3) .
C5 H5A 0.9700 .
C5 H5B 0.9700 .
C6 O12 1.434(3) .
C6 H6 0.9800 .
C7 O12 1.426(3) .
C7 C8 1.495(3) .
C7 H7A 0.9700 .
C7 H7B 0.9700 .
C8 O13 1.429(3) .
C8 H8A 0.9700 .
C8 H8B 0.9700 .
C9 O13 1.429(3) .
C9 C10 1.502(4) .
C9 H9A 0.9700 .
C9 H9B 0.9700 .
C10 O14 1.422(3) .
C10 H10A 0.9700 .
C10 H10B 0.9700 .
C11 O14 1.437(3) .
C11 C16 1.520(3) .
C11 C12 1.533(3) .
C11 H11 0.9800 .
C12 C13 1.525(4) .
C12 H12A 0.9700 .
C12 H12B 0.9700 .
C13 C14 1.525(4) .
C13 H13A 0.9700 .
C13 H13B 0.9700 .
C14 C15 1.532(4) .
C14 H14A 0.9700 .
C14 H14B 0.9700 .
C15 C16 1.515(3) .
C15 H15A 0.9700 .
C15 H15B 0.9700 .
C16 O15 1.441(3) .
C16 H16 0.9800 .
C17 O15 1.425(3) .
C17 C18 1.499(3) .
C17 H17A 0.9700 .
C17 H17B 0.9700 .
C18 O16 1.424(3) .
C18 H18A 0.9700 .
C18 H18B 0.9700 .
C19 O16 1.423(3) .
C19 C20 1.496(3) .
C19 H19A 0.9700 .
C19 H19B 0.9700 .
C20 O11 1.431(3) .
C20 H20A 0.9700 .
C20 H20B 0.9700 .
Mo1 O1 1.6837(17) .
Mo1 O2 1.8504(17) .
Mo1 O3 1.8752(16) .
Mo1 O4 1.9801(16) .
Mo1 O8 2.0078(17) .
Mo1 O10 2.3052(2) .
Mo2 O5 1.6849(17) .
Mo2 O7 1.8342(16) .
Mo2 O8 1.8519(17) .
Mo2 O2 2.0036(17) 3_757
Mo2 O6 2.0488(16) .
Mo2 O10 2.3299(2) .
Mo3 O9 1.6834(17) .
Mo3 O6 1.8256(16) 3_757
Mo3 O4 1.8903(16) .
Mo3 O3 1.9761(16) 3_757
Mo3 O7 2.0414(16) .
Mo3 O10 2.3277(2) .
N1 H1N 0.86(3) .
N1 H3N 0.92(4) .
N1 H2N 0.86(4) .
N1 H4N 0.83(3) .
O2 Mo2 2.0036(17) 3_757
O3 Mo3 1.9761(16) 3_757
O6 Mo3 1.8256(16) 3_757
O10 Mo1 2.3052(2) 3_757
O10 Mo3 2.3277(2) 3_757
O10 Mo2 2.3299(2) 3_757

loop_
_geom_hbond_atom_site_label_D
_geom_hbond_atom_site_label_H
_geom_hbond_atom_site_label_A
_geom_hbond_distance_DH
_geom_hbond_distance_HA
_geom_hbond_distance_DA
_geom_hbond_angle_DHA
_geom_hbond_site_symmetry_A
N1 H3N O15 0.92(4) 1.90(4) 2.814(3) 176(3) .
N1 H4N O13 0.83(3) 2.11(4) 2.942(3) 178(3) .
N1 H2N O11 0.86(4) 2.01(4) 2.848(3) 166(3) .
N1 H1N O4 0.86(3) 2.03(3) 2.870(3) 166(3) .
C20 H20B O6 0.97 2.50 3.386(3) 151.6 1_455
C17 H17A O2 0.97 2.51 3.352(3) 145.6 4_565
C14 H14B O9 0.97 2.59 3.459(3) 149.0 2_656
C14 H14A O5 0.97 2.61 3.498(3) 151.6 .
